data_7249041
loop_
_publ_author_name
'Islam, Mohammad Shahidul'
'Al-Jassas, Refaah Mousa'
'Al-Majid, Abdullah Mohammed'
'Haukka, Matti'
'Nafie, Mohamed S.'
'Abu-Serie, Marwa M'
'Teleb, Mohamed'
'El-Yazbi, Amira Fawzy'
'Alayyaf, Abdul Majeed Abdullah'
'Barakat, Assem'
'Shaaban, Marwa'

_publ_section_title
;
 Exploiting spirooxindoles for dual DNA targeting/CDK2 inhibition and
 simultaneous mitigation of oxidative stress towards selective NSCLC
 therapy; Synthesis, evaluation, and molecular modelling studies
;
_journal_name_full 'RSC Medicinal Chemistry'
_journal_paper_doi 10.1039/D4MD00337C
_journal_year 2024
_chemical_absolute_configuration ad
_chemical_formula_moiety 'C41 H37 N5 O5'
_chemical_formula_sum 'C41 H37 N5 O5'
_chemical_formula_weight 679.75
_space_group_crystal_system orthorhombic
_space_group_IT_number 19
_space_group_name_Hall 'P 2ac 2ab'
_space_group_name_H-M_alt 'P 21 21 21'
_atom_sites_solution_hydrogens mixed
_audit_creation_method SHELXL-2019/2
_audit_update_record
;
2023-11-08 deposited with the CCDC.	2024-07-11 downloaded from the CCDC.
;
_cell_angle_alpha 90
_cell_angle_beta 90
_cell_angle_gamma 90
_cell_formula_units_Z 4
_cell_length_a 11.1512(4)
_cell_length_b 11.4201(5)
_cell_length_c 27.4907(13)
_cell_measurement_reflns_used 4777
_cell_measurement_temperature 120(2)
_cell_measurement_theta_max 77.4390
_cell_measurement_theta_min 4.2780
_cell_volume 3500.9(3)
_computing_cell_refinement
;
CrysAlisPro 1.171.42.49 (Rigaku Oxford Diffraction, 2022)
;
_computing_data_collection
;
CrysAlisPro 1.171.42.49 (Rigaku Oxford Diffraction, 2022)
;
_computing_data_reduction
;
CrysAlisPro 1.171.42.49 (Rigaku Oxford Diffraction, 2022)
;
_computing_molecular_graphics 'CrystaMaker X (CrystalMaker Software ltd., 2022)'
_computing_publication_material 'SHELXL-2019/2 (Sheldrick, 2019)'
_computing_structure_refinement 'SHELXL-2019/2 (Sheldrick, 2019)'
_computing_structure_solution 'SHELXT (Sheldrick, 2018)'
_diffrn_ambient_environment N~2~
_diffrn_ambient_temperature 120(2)
_diffrn_detector 'Hybrid Pixel Array Detector'
_diffrn_detector_area_resol_mean 10.0000
_diffrn_detector_type 'HyPix-Arc 100'
_diffrn_measured_fraction_theta_full 0.999
_diffrn_measured_fraction_theta_max 0.980
_diffrn_measurement_device 'four-circle diffractometer'
_diffrn_measurement_device_type 'XtaLAB Synergy R, HyPix-Arc 100'
_diffrn_radiation_monochromator mirror
_diffrn_radiation_type CuK\a
_diffrn_radiation_wavelength 1.54184
_diffrn_reflns_av_R_equivalents 0.1265
_diffrn_reflns_av_unetI/netI 0.0667
_diffrn_reflns_Laue_measured_fraction_full 0.999
_diffrn_reflns_Laue_measured_fraction_max 0.980
_diffrn_reflns_limit_h_max 14
_diffrn_reflns_limit_h_min -10
_diffrn_reflns_limit_k_max 14
_diffrn_reflns_limit_k_min -14
_diffrn_reflns_limit_l_max 34
_diffrn_reflns_limit_l_min -35
_diffrn_reflns_number 39093
_diffrn_reflns_point_group_measured_fraction_full 0.999
_diffrn_reflns_point_group_measured_fraction_max 0.976
_diffrn_reflns_theta_full 67.684
_diffrn_reflns_theta_max 81.048
_diffrn_reflns_theta_min 4.192
_diffrn_source 'Rotating-anode X-ray tube'
_diffrn_source_type 'PhotonJet R (Cu) X-ray Source'
_exptl_absorpt_coefficient_mu 0.696
_exptl_absorpt_correction_T_max 1.00000
_exptl_absorpt_correction_T_min 0.73370
_exptl_absorpt_correction_type multi-scan
_exptl_absorpt_process_details
;
CrysAlisPro 1.171.42.49 (Rigaku Oxford Diffraction, 2022)
Empirical absorption correction using spherical harmonics,
implemented in SCALE3 ABSPACK scaling algorithm.
;
_exptl_crystal_colour yellow
_exptl_crystal_density_diffrn 1.290
_exptl_crystal_description needle
_exptl_crystal_F_000 1432
_exptl_crystal_size_max 0.118
_exptl_crystal_size_mid 0.034
_exptl_crystal_size_min 0.010
_refine_diff_density_max 0.343
_refine_diff_density_min -0.247
_refine_diff_density_rms 0.063
_refine_ls_abs_structure_details
;
 Flack x determined using 1679 quotients [(I+)-(I-)]/[(I+)+(I-)]
 (Parsons, Flack and Wagner, Acta Cryst. B69 (2013) 249-259).
;
_refine_ls_abs_structure_Flack 0.12(17)
_refine_ls_extinction_coef 0.0023(3)
_refine_ls_extinction_expression Fc^*^=kFc[1+0.001xFc^2^\l^3^/sin(2\q)]^-1/4^
_refine_ls_extinction_method 'SHELXL-2019/2 (Sheldrick 2019)'
_refine_ls_goodness_of_fit_ref 1.052
_refine_ls_hydrogen_treatment mixed
_refine_ls_matrix_type full
_refine_ls_number_parameters 466
_refine_ls_number_reflns 7536
_refine_ls_number_restraints 0
_refine_ls_restrained_S_all 1.052
_refine_ls_R_factor_all 0.0951
_refine_ls_R_factor_gt 0.0552
_refine_ls_shift/su_max 0.000
_refine_ls_shift/su_mean 0.000
_refine_ls_structure_factor_coef Fsqd
_refine_ls_weighting_details 'w=1/[\s^2^(Fo^2^)+(0.0724P)^2^+0.2224P] where P=(Fo^2^+2Fc^2^)/3'
_refine_ls_weighting_scheme calc
_refine_ls_wR_factor_gt 0.1225
_refine_ls_wR_factor_ref 0.1476
_reflns_Friedel_coverage 0.776
_reflns_Friedel_fraction_full 0.999
_reflns_Friedel_fraction_max 0.970
_reflns_number_gt 5036
_reflns_number_total 7536
_reflns_threshold_expression 'I > 2\s(I)'
_cod_data_source_file d4md00337c2.cif
_cod_data_source_block rf20
_cod_database_code 7249041
_shelx_shelxl_version_number 2019/2
_shelx_space_group_comment
;
The symmetry employed for this shelxl refinement is uniquely defined
by the following loop, which should always be used as a source of
symmetry information in preference to the above space-group names.
They are only intended as comments.
;
_shelx_estimated_absorpt_t_min 0.922
_shelx_estimated_absorpt_t_max 0.993

loop_
_space_group_symop_operation_xyz
'x, y, z'
'-x+1/2, -y, z+1/2'
'-x, y+1/2, -z+1/2'
'x+1/2, -y+1/2, -z'

loop_
_atom_site_label
_atom_site_type_symbol
_atom_site_fract_x
_atom_site_fract_y
_atom_site_fract_z
_atom_site_U_iso_or_equiv
_atom_site_adp_type
_atom_site_occupancy
_atom_site_site_symmetry_order
_atom_site_calc_flag
_atom_site_refinement_flags_posn
_atom_site_refinement_flags_adp
_atom_site_refinement_flags_occupancy
_atom_site_disorder_assembly
_atom_site_disorder_group
O1 O 0.3476(3) 0.7155(3) 0.64192(12) 0.0434(7) Uani 1 1 d . . . . .
O2 O 0.4253(3) 0.1011(3) 0.59920(12) 0.0488(8) Uani 1 1 d . . . . .
O3 O 0.6435(3) 0.3832(3) 0.69371(12) 0.0451(8) Uani 1 1 d . . . . .
O4 O 0.2820(4) 0.6185(4) 0.88556(15) 0.0773(13) Uani 1 1 d . . . . .
O5 O 0.3436(4) 0.4493(4) 0.90818(14) 0.0683(11) Uani 1 1 d . . . . .
N1 N 0.9189(3) 0.7189(3) 0.66973(13) 0.0370(8) Uani 1 1 d . . . . .
N2 N 0.9851(3) 0.6373(3) 0.64578(13) 0.0367(8) Uani 1 1 d . . . . .
N3 N 0.4944(3) 0.5728(3) 0.57367(12) 0.0354(8) Uani 1 1 d . . . . .
N4 N 0.2487(3) 0.5387(4) 0.64317(14) 0.0397(9) Uani 1 1 d . . . . .
N5 N 0.3333(4) 0.5276(5) 0.87792(16) 0.0558(11) Uani 1 1 d . . . . .
C1 C 0.9084(5) 0.8867(6) 0.7238(2) 0.0672(17) Uani 1 1 d . . . . .
H1 H 0.827168 0.868318 0.730758 0.081 Uiso 1 1 calc R U . . .
C2 C 0.9614(5) 0.9839(7) 0.7447(3) 0.087(2) Uani 1 1 d . . . . .
H2 H 0.915604 1.033795 0.765156 0.104 Uiso 1 1 calc R U . . .
C3 C 1.0798(5) 1.0085(6) 0.7359(2) 0.0717(18) Uani 1 1 d . . . . .
H3 H 1.116384 1.074452 0.750849 0.086 Uiso 1 1 calc R U . . .
C4 C 1.1456(4) 0.9378(5) 0.7056(2) 0.0605(15) Uani 1 1 d . . . . .
H4A H 1.227651 0.955170 0.699735 0.073 Uiso 1 1 calc R U . . .
C5 C 1.0939(4) 0.8417(5) 0.68361(19) 0.0509(12) Uani 1 1 d . . . . .
H5 H 1.139765 0.793416 0.662505 0.061 Uiso 1 1 calc R U . . .
C6 C 0.9742(4) 0.8162(4) 0.69259(16) 0.0403(10) Uani 1 1 d . . . . .
C7 C 0.7990(3) 0.6973(4) 0.66590(15) 0.0370(10) Uani 1 1 d . . . . .
H7 H 0.736235 0.743383 0.679279 0.044 Uiso 1 1 calc R U . . .
C8 C 0.7858(3) 0.5957(4) 0.63883(15) 0.0361(9) Uani 1 1 d . . . . .
C9 C 0.9036(4) 0.5632(4) 0.62693(15) 0.0377(10) Uani 1 1 d . . . . .
C10 C 0.9406(4) 0.4681(4) 0.59395(17) 0.0409(10) Uani 1 1 d . . . . .
C11 C 1.0160(4) 0.4938(4) 0.55470(16) 0.0428(11) Uani 1 1 d . . . . .
H11 H 1.046238 0.570960 0.550669 0.051 Uiso 1 1 calc R U . . .
C12 C 1.0464(4) 0.4078(5) 0.52189(19) 0.0556(14) Uani 1 1 d . . . . .
H12 H 1.096013 0.426485 0.494877 0.067 Uiso 1 1 calc R U . . .
C13 C 1.0055(5) 0.2946(6) 0.5279(2) 0.0683(17) Uani 1 1 d . . . . .
H13 H 1.027864 0.235339 0.505467 0.082 Uiso 1 1 calc R U . . .
C14 C 0.9313(5) 0.2678(5) 0.5671(2) 0.0650(16) Uani 1 1 d . . . . .
H14 H 0.902553 0.190121 0.571279 0.078 Uiso 1 1 calc R U . . .
C15 C 0.8994(4) 0.3543(5) 0.5999(2) 0.0514(12) Uani 1 1 d . . . . .
H15 H 0.849031 0.335610 0.626669 0.062 Uiso 1 1 calc R U . . .
C16 C 0.6708(4) 0.5451(4) 0.62067(16) 0.0385(10) Uani 1 1 d . . . . .
H16 H 0.685034 0.460377 0.613611 0.046 Uiso 1 1 calc R U . . .
C17 C 0.6233(3) 0.6015(4) 0.57442(16) 0.0385(10) Uani 1 1 d . . . . .
H17 H 0.633732 0.688371 0.576382 0.046 Uiso 1 1 calc R U . . .
C18 C 0.6711(4) 0.5573(5) 0.52562(16) 0.0423(11) Uani 1 1 d . . . . .
H18A H 0.732117 0.611364 0.512233 0.051 Uiso 1 1 calc R U . . .
H18B H 0.706814 0.478331 0.528973 0.051 Uiso 1 1 calc R U . . .
C19 C 0.5605(4) 0.5540(4) 0.49367(15) 0.0388(10) Uani 1 1 d . . . . .
H19 H 0.572281 0.496884 0.466528 0.047 Uiso 1 1 calc R U . . .
C20 C 0.5283(4) 0.6742(4) 0.47311(17) 0.0433(11) Uani 1 1 d . . . . .
H20A H 0.539765 0.734051 0.498751 0.052 Uiso 1 1 calc R U . . .
H20B H 0.583494 0.692964 0.446015 0.052 Uiso 1 1 calc R U . . .
C21 C 0.3999(4) 0.6804(5) 0.45476(17) 0.0469(11) Uani 1 1 d . . . . .
H21A H 0.389134 0.625125 0.427373 0.056 Uiso 1 1 calc R U . . .
H21B H 0.382645 0.760423 0.442750 0.056 Uiso 1 1 calc R U . . .
C22 C 0.3132(4) 0.6496(5) 0.49561(17) 0.0455(12) Uani 1 1 d . . . . .
H22A H 0.323856 0.704907 0.522994 0.055 Uiso 1 1 calc R U . . .
H22B H 0.229627 0.656477 0.483790 0.055 Uiso 1 1 calc R U . . .
C23 C 0.3361(4) 0.5256(4) 0.51296(17) 0.0423(10) Uani 1 1 d . . . . .
H23A H 0.317558 0.470184 0.486322 0.051 Uiso 1 1 calc R U . . .
H23B H 0.281979 0.507866 0.540527 0.051 Uiso 1 1 calc R U . . .
C24 C 0.4654(4) 0.5082(4) 0.52901(15) 0.0386(10) Uani 1 1 d . . . . .
H24 H 0.479565 0.422833 0.534723 0.046 Uiso 1 1 calc R U . . .
C25 C 0.4530(3) 0.5318(4) 0.62169(15) 0.0354(9) Uani 1 1 d . . . . .
C26 C 0.3450(4) 0.6106(4) 0.63713(16) 0.0366(9) Uani 1 1 d . . . . .
C27 C 0.2779(3) 0.4202(4) 0.63582(16) 0.0375(10) Uani 1 1 d . . . . .
C28 C 0.2054(4) 0.3236(4) 0.63824(18) 0.0467(11) Uani 1 1 d . . . . .
H28 H 0.123975 0.330702 0.648025 0.056 Uiso 1 1 calc R U . . .
C29 C 0.2527(4) 0.2151(4) 0.62615(19) 0.0495(12) Uani 1 1 d . . . . .
H29 H 0.202884 0.147681 0.626983 0.059 Uiso 1 1 calc R U . . .
C30 C 0.3714(4) 0.2042(4) 0.61295(17) 0.0414(10) Uani 1 1 d . . . . .
C31 C 0.3500(5) 0.0076(5) 0.5854(2) 0.0607(14) Uani 1 1 d . . . . .
H31A H 0.291248 0.035371 0.561540 0.091 Uiso 1 1 calc R U . . .
H31B H 0.308073 -0.022512 0.614114 0.091 Uiso 1 1 calc R U . . .
H31C H 0.398471 -0.054970 0.570958 0.091 Uiso 1 1 calc R U . . .
C32 C 0.4461(4) 0.3025(4) 0.61240(16) 0.0403(10) Uani 1 1 d . . . . .
H32 H 0.528680 0.294603 0.604561 0.048 Uiso 1 1 calc R U . . .
C33 C 0.3992(3) 0.4107(4) 0.62327(15) 0.0349(9) Uani 1 1 d . . . . .
C34 C 0.5644(3) 0.5532(4) 0.65512(14) 0.0344(9) Uani 1 1 d . . . . .
H34 H 0.560065 0.634323 0.668649 0.041 Uiso 1 1 calc R U . . .
C35 C 0.5750(4) 0.4663(4) 0.69712(16) 0.0371(9) Uani 1 1 d . . . . .
C36 C 0.5044(4) 0.4836(4) 0.74280(16) 0.0384(10) Uani 1 1 d . . . . .
C37 C 0.5207(4) 0.4026(4) 0.77996(16) 0.0421(10) Uani 1 1 d . . . . .
H37 H 0.572327 0.337586 0.774842 0.051 Uiso 1 1 calc R U . . .
C38 C 0.4635(4) 0.4148(4) 0.82403(17) 0.0451(11) Uani 1 1 d . . . . .
H38 H 0.473886 0.358772 0.849229 0.054 Uiso 1 1 calc R U . . .
C39 C 0.3906(4) 0.5111(4) 0.83036(17) 0.0455(11) Uani 1 1 d . . . . .
C40 C 0.3715(4) 0.5939(5) 0.79449(18) 0.0473(11) Uani 1 1 d . . . . .
H40 H 0.320432 0.659210 0.799962 0.057 Uiso 1 1 calc R U . . .
C41 C 0.4291(4) 0.5787(4) 0.75045(16) 0.0422(10) Uani 1 1 d . . . . .
H41 H 0.416998 0.633978 0.725082 0.051 Uiso 1 1 calc R U . . .
H4 H 0.179(5) 0.575(5) 0.6441(19) 0.053(15) Uiso 1 1 d . . . . .

loop_
_atom_site_aniso_label
_atom_site_aniso_U_11
_atom_site_aniso_U_22
_atom_site_aniso_U_33
_atom_site_aniso_U_23
_atom_site_aniso_U_13
_atom_site_aniso_U_12
O1 0.0333(15) 0.046(2) 0.0505(18) -0.0043(15) 0.0021(14) 0.0011(13)
O2 0.0484(17) 0.0414(18) 0.057(2) -0.0008(15) -0.0095(16) -0.0004(15)
O3 0.0395(16) 0.051(2) 0.0446(18) 0.0011(15) 0.0012(13) 0.0076(15)
O4 0.081(3) 0.088(3) 0.063(3) 0.001(2) 0.024(2) 0.025(3)
O5 0.074(2) 0.078(3) 0.052(2) 0.008(2) 0.0190(19) -0.007(2)
N1 0.0283(17) 0.044(2) 0.0382(19) -0.0047(16) -0.0001(15) -0.0003(15)
N2 0.0260(16) 0.047(2) 0.0369(19) -0.0038(16) 0.0022(14) 0.0001(15)
N3 0.0260(16) 0.051(2) 0.0295(17) -0.0020(16) 0.0002(13) -0.0024(14)
N4 0.0254(17) 0.049(2) 0.045(2) -0.0018(18) 0.0005(15) -0.0024(16)
N5 0.050(2) 0.069(3) 0.049(2) 0.003(2) 0.010(2) -0.001(2)
C1 0.042(3) 0.090(4) 0.069(4) -0.039(3) 0.010(2) -0.011(3)
C2 0.051(3) 0.116(6) 0.092(5) -0.062(4) 0.010(3) -0.009(3)
C3 0.048(3) 0.088(4) 0.079(4) -0.041(3) 0.000(3) -0.009(3)
C4 0.037(2) 0.071(4) 0.074(4) -0.024(3) 0.003(2) -0.008(2)
C5 0.033(2) 0.059(3) 0.060(3) -0.010(2) -0.002(2) 0.002(2)
C6 0.031(2) 0.052(3) 0.038(2) -0.008(2) -0.0029(17) -0.0019(19)
C7 0.0209(17) 0.051(3) 0.039(2) 0.002(2) -0.0011(16) 0.0024(17)
C8 0.0248(18) 0.049(3) 0.034(2) -0.001(2) -0.0013(16) -0.0023(18)
C9 0.033(2) 0.045(3) 0.035(2) -0.0006(19) -0.0019(17) -0.0033(18)
C10 0.030(2) 0.047(3) 0.046(3) -0.005(2) -0.0021(18) -0.0003(19)
C11 0.033(2) 0.057(3) 0.038(2) -0.008(2) 0.0005(18) -0.004(2)
C12 0.041(2) 0.074(4) 0.052(3) -0.018(3) 0.006(2) -0.006(3)
C13 0.054(3) 0.072(4) 0.079(4) -0.031(3) 0.013(3) -0.009(3)
C14 0.050(3) 0.055(3) 0.089(4) -0.020(3) 0.012(3) -0.009(2)
C15 0.039(2) 0.052(3) 0.064(3) -0.008(2) 0.002(2) -0.004(2)
C16 0.0273(19) 0.050(3) 0.038(2) 0.000(2) -0.0007(17) -0.0005(18)
C17 0.0258(19) 0.054(3) 0.035(2) -0.001(2) 0.0004(16) -0.0035(18)
C18 0.032(2) 0.059(3) 0.036(2) -0.002(2) 0.0038(17) -0.001(2)
C19 0.032(2) 0.052(3) 0.032(2) -0.0041(19) 0.0000(17) -0.0018(19)
C20 0.039(2) 0.056(3) 0.035(2) 0.001(2) -0.0014(18) -0.004(2)
C21 0.039(2) 0.061(3) 0.040(3) 0.007(2) -0.0027(19) 0.001(2)
C22 0.034(2) 0.064(3) 0.039(2) 0.000(2) -0.0020(19) 0.006(2)
C23 0.034(2) 0.054(3) 0.039(2) -0.006(2) -0.0032(18) -0.007(2)
C24 0.034(2) 0.050(3) 0.032(2) -0.0013(19) -0.0006(16) -0.0032(19)
C25 0.0284(19) 0.042(2) 0.036(2) -0.0003(19) -0.0014(16) 0.0013(17)
C26 0.0305(19) 0.040(3) 0.040(2) 0.0003(19) 0.0027(17) -0.0017(18)
C27 0.0279(19) 0.043(3) 0.042(2) -0.002(2) -0.0016(17) -0.0031(17)
C28 0.036(2) 0.052(3) 0.052(3) 0.002(2) -0.002(2) -0.006(2)
C29 0.043(2) 0.043(3) 0.063(3) 0.006(2) 0.000(2) -0.007(2)
C30 0.042(2) 0.036(3) 0.046(3) 0.003(2) -0.0072(19) -0.0009(19)
C31 0.058(3) 0.051(3) 0.072(4) -0.009(3) -0.007(3) -0.009(3)
C32 0.037(2) 0.046(3) 0.038(2) 0.0010(19) -0.0036(18) -0.001(2)
C33 0.0291(19) 0.043(2) 0.033(2) 0.0016(18) -0.0013(16) 0.0001(18)
C34 0.0293(19) 0.042(2) 0.031(2) -0.0001(17) 0.0016(16) 0.0001(18)
C35 0.0304(19) 0.043(2) 0.037(2) -0.0021(19) -0.0003(17) -0.0012(19)
C36 0.032(2) 0.047(3) 0.037(2) 0.0014(19) -0.0012(17) -0.0050(19)
C37 0.040(2) 0.047(3) 0.039(2) 0.003(2) 0.0019(19) -0.001(2)
C38 0.047(2) 0.049(3) 0.040(2) 0.003(2) 0.001(2) -0.003(2)
C39 0.042(2) 0.056(3) 0.038(2) -0.001(2) 0.0056(19) -0.005(2)
C40 0.045(2) 0.052(3) 0.045(3) -0.002(2) 0.006(2) 0.004(2)
C41 0.041(2) 0.047(3) 0.039(2) -0.001(2) 0.0029(19) 0.001(2)

loop_
_atom_type_symbol
_atom_type_description
_atom_type_scat_dispersion_real
_atom_type_scat_dispersion_imag
_atom_type_scat_source
C C 0.0181 0.0091 'International Tables Vol C Tables 4.2.6.8 and 6.1.1.4'
H H 0.0000 0.0000 'International Tables Vol C Tables 4.2.6.8 and 6.1.1.4'
N N 0.0311 0.0180 'International Tables Vol C Tables 4.2.6.8 and 6.1.1.4'
O O 0.0492 0.0322 'International Tables Vol C Tables 4.2.6.8 and 6.1.1.4'

loop_
_geom_angle_atom_site_label_1
_geom_angle_atom_site_label_2
_geom_angle_atom_site_label_3
_geom_angle
_geom_angle_site_symmetry_1
_geom_angle_site_symmetry_3
_geom_angle_publ_flag
C30 O2 C31 117.5(4) . . ?
N2 N1 C7 111.8(3) . . ?
N2 N1 C6 121.1(3) . . ?
C7 N1 C6 127.0(4) . . ?
C9 N2 N1 104.5(3) . . ?
C24 N3 C25 121.3(3) . . ?
C24 N3 C17 109.8(3) . . ?
C25 N3 C17 111.3(3) . . ?
C26 N4 C27 112.3(4) . . ?
C26 N4 H4 115(3) . . ?
C27 N4 H4 131(3) . . ?
O4 N5 O5 123.7(5) . . ?
O4 N5 C39 118.3(5) . . ?
O5 N5 C39 118.0(5) . . ?
C2 C1 C6 119.9(5) . . ?
C2 C1 H1 120.1 . . ?
C6 C1 H1 120.1 . . ?
C3 C2 C1 120.2(6) . . ?
C3 C2 H2 119.9 . . ?
C1 C2 H2 119.9 . . ?
C2 C3 C4 120.0(5) . . ?
C2 C3 H3 120.0 . . ?
C4 C3 H3 120.0 . . ?
C3 C4 C5 120.7(5) . . ?
C3 C4 H4A 119.6 . . ?
C5 C4 H4A 119.6 . . ?
C4 C5 C6 119.4(5) . . ?
C4 C5 H5 120.3 . . ?
C6 C5 H5 120.3 . . ?
C1 C6 C5 119.7(4) . . ?
C1 C6 N1 120.0(4) . . ?
C5 C6 N1 120.3(4) . . ?
N1 C7 C8 107.3(4) . . ?
N1 C7 H7 126.4 . . ?
C8 C7 H7 126.4 . . ?
C7 C8 C9 104.3(3) . . ?
C7 C8 C16 126.5(4) . . ?
C9 C8 C16 128.6(4) . . ?
N2 C9 C8 112.1(4) . . ?
N2 C9 C10 120.7(4) . . ?
C8 C9 C10 126.9(4) . . ?
C15 C10 C11 119.1(4) . . ?
C15 C10 C9 121.6(4) . . ?
C11 C10 C9 119.3(4) . . ?
C12 C11 C10 120.3(5) . . ?
C12 C11 H11 119.8 . . ?
C10 C11 H11 119.8 . . ?
C11 C12 C13 120.5(5) . . ?
C11 C12 H12 119.8 . . ?
C13 C12 H12 119.8 . . ?
C12 C13 C14 119.7(5) . . ?
C12 C13 H13 120.1 . . ?
C14 C13 H13 120.1 . . ?
C15 C14 C13 120.0(5) . . ?
C15 C14 H14 120.0 . . ?
C13 C14 H14 120.0 . . ?
C14 C15 C10 120.4(5) . . ?
C14 C15 H15 119.8 . . ?
C10 C15 H15 119.8 . . ?
C8 C16 C17 114.5(4) . . ?
C8 C16 C34 116.0(4) . . ?
C17 C16 C34 102.9(3) . . ?
C8 C16 H16 107.6 . . ?
C17 C16 H16 107.6 . . ?
C34 C16 H16 107.6 . . ?
N3 C17 C16 104.9(3) . . ?
N3 C17 C18 104.7(3) . . ?
C16 C17 C18 118.2(4) . . ?
N3 C17 H17 109.5 . . ?
C16 C17 H17 109.5 . . ?
C18 C17 H17 109.5 . . ?
C19 C18 C17 103.5(3) . . ?
C19 C18 H18A 111.1 . . ?
C17 C18 H18A 111.1 . . ?
C19 C18 H18B 111.1 . . ?
C17 C18 H18B 111.1 . . ?
H18A C18 H18B 109.0 . . ?
C18 C19 C20 112.6(4) . . ?
C18 C19 C24 101.8(3) . . ?
C20 C19 C24 112.3(4) . . ?
C18 C19 H19 110.0 . . ?
C20 C19 H19 110.0 . . ?
C24 C19 H19 110.0 . . ?
C21 C20 C19 112.7(4) . . ?
C21 C20 H20A 109.0 . . ?
C19 C20 H20A 109.0 . . ?
C21 C20 H20B 109.0 . . ?
C19 C20 H20B 109.0 . . ?
H20A C20 H20B 107.8 . . ?
C20 C21 C22 110.0(4) . . ?
C20 C21 H21A 109.7 . . ?
C22 C21 H21A 109.7 . . ?
C20 C21 H21B 109.7 . . ?
C22 C21 H21B 109.7 . . ?
H21A C21 H21B 108.2 . . ?
C23 C22 C21 109.9(4) . . ?
C23 C22 H22A 109.7 . . ?
C21 C22 H22A 109.7 . . ?
C23 C22 H22B 109.7 . . ?
C21 C22 H22B 109.7 . . ?
H22A C22 H22B 108.2 . . ?
C22 C23 C24 111.9(4) . . ?
C22 C23 H23A 109.2 . . ?
C24 C23 H23A 109.2 . . ?
C22 C23 H23B 109.2 . . ?
C24 C23 H23B 109.2 . . ?
H23A C23 H23B 107.9 . . ?
N3 C24 C23 112.7(4) . . ?
N3 C24 C19 101.9(3) . . ?
C23 C24 C19 115.3(4) . . ?
N3 C24 H24 108.9 . . ?
C23 C24 H24 108.9 . . ?
C19 C24 H24 108.9 . . ?
N3 C25 C33 116.2(4) . . ?
N3 C25 C26 107.6(3) . . ?
C33 C25 C26 102.4(3) . . ?
N3 C25 C34 103.2(3) . . ?
C33 C25 C34 116.2(3) . . ?
C26 C25 C34 111.3(3) . . ?
O1 C26 N4 127.2(4) . . ?
O1 C26 C25 125.7(4) . . ?
N4 C26 C25 107.1(4) . . ?
C28 C27 C33 121.3(4) . . ?
C28 C27 N4 129.2(4) . . ?
C33 C27 N4 109.5(4) . . ?
C27 C28 C29 118.9(4) . . ?
C27 C28 H28 120.6 . . ?
C29 C28 H28 120.6 . . ?
C30 C29 C28 120.7(4) . . ?
C30 C29 H29 119.7 . . ?
C28 C29 H29 119.7 . . ?
O2 C30 C29 124.8(4) . . ?
O2 C30 C32 115.1(4) . . ?
C29 C30 C32 120.2(4) . . ?
O2 C31 H31A 109.5 . . ?
O2 C31 H31B 109.5 . . ?
H31A C31 H31B 109.5 . . ?
O2 C31 H31C 109.5 . . ?
H31A C31 H31C 109.5 . . ?
H31B C31 H31C 109.5 . . ?
C33 C32 C30 119.5(4) . . ?
C33 C32 H32 120.2 . . ?
C30 C32 H32 120.2 . . ?
C32 C33 C27 119.4(4) . . ?
C32 C33 C25 131.8(4) . . ?
C27 C33 C25 108.6(4) . . ?
C16 C34 C35 111.8(3) . . ?
C16 C34 C25 104.2(3) . . ?
C35 C34 C25 113.9(3) . . ?
C16 C34 H34 109.0 . . ?
C35 C34 H34 109.0 . . ?
C25 C34 H34 109.0 . . ?
O3 C35 C36 119.8(4) . . ?
O3 C35 C34 119.7(4) . . ?
C36 C35 C34 120.5(4) . . ?
C37 C36 C41 119.2(4) . . ?
C37 C36 C35 117.4(4) . . ?
C41 C36 C35 123.3(4) . . ?
C38 C37 C36 121.3(4) . . ?
C38 C37 H37 119.4 . . ?
C36 C37 H37 119.4 . . ?
C37 C38 C39 117.7(5) . . ?
C37 C38 H38 121.1 . . ?
C39 C38 H38 121.1 . . ?
C38 C39 C40 123.1(4) . . ?
C38 C39 N5 118.1(4) . . ?
C40 C39 N5 118.7(4) . . ?
C41 C40 C39 117.9(5) . . ?
C41 C40 H40 121.1 . . ?
C39 C40 H40 121.1 . . ?
C40 C41 C36 120.8(4) . . ?
C40 C41 H41 119.6 . . ?
C36 C41 H41 119.6 . . ?

loop_
_geom_bond_atom_site_label_1
_geom_bond_atom_site_label_2
_geom_bond_distance
_geom_bond_site_symmetry_2
_geom_bond_publ_flag
O1 C26 1.206(5) . yes
O2 C30 1.375(6) . yes
O2 C31 1.410(6) . yes
O3 C35 1.222(5) . yes
O4 N5 1.203(6) . yes
O5 N5 1.227(6) . yes
N1 N2 1.359(5) . yes
N1 C7 1.363(5) . yes
N1 C6 1.417(6) . yes
N2 C9 1.345(5) . yes
N3 C24 1.468(5) . yes
N3 C25 1.475(5) . yes
N3 C17 1.475(5) . yes
N4 C26 1.362(6) . yes
N4 C27 1.406(6) . yes
N4 H4 0.89(6) . ?
N5 C39 1.467(6) . yes
C1 C2 1.382(8) . ?
C1 C6 1.386(7) . ?
C1 H1 0.9500 . ?
C2 C3 1.372(8) . ?
C2 H2 0.9500 . ?
C3 C4 1.373(8) . ?
C3 H3 0.9500 . ?
C4 C5 1.379(7) . ?
C4 H4A 0.9500 . ?
C5 C6 1.389(6) . ?
C5 H5 0.9500 . ?
C7 C8 1.387(6) . ?
C7 H7 0.9500 . ?
C8 C9 1.404(6) . ?
C8 C16 1.493(6) . ?
C9 C10 1.473(6) . ?
C10 C15 1.389(7) . ?
C10 C11 1.399(6) . ?
C11 C12 1.376(7) . ?
C11 H11 0.9500 . ?
C12 C13 1.381(8) . ?
C12 H12 0.9500 . ?
C13 C14 1.391(8) . ?
C13 H13 0.9500 . ?
C14 C15 1.384(7) . ?
C14 H14 0.9500 . ?
C15 H15 0.9500 . ?
C16 C17 1.520(6) . ?
C16 C34 1.521(6) . ?
C16 H16 1.0000 . ?
C17 C18 1.529(6) . ?
C17 H17 1.0000 . ?
C18 C19 1.515(6) . ?
C18 H18A 0.9900 . ?
C18 H18B 0.9900 . ?
C19 C20 1.527(7) . ?
C19 C24 1.531(6) . ?
C19 H19 1.0000 . ?
C20 C21 1.520(6) . ?
C20 H20A 0.9900 . ?
C20 H20B 0.9900 . ?
C21 C22 1.523(6) . ?
C21 H21A 0.9900 . ?
C21 H21B 0.9900 . ?
C22 C23 1.515(7) . ?
C22 H22A 0.9900 . ?
C22 H22B 0.9900 . ?
C23 C24 1.520(6) . ?
C23 H23A 0.9900 . ?
C23 H23B 0.9900 . ?
C24 H24 1.0000 . ?
C25 C33 1.508(6) . ?
C25 C26 1.561(6) . ?
C25 C34 1.564(6) . ?
C27 C28 1.370(6) . ?
C27 C33 1.400(5) . ?
C28 C29 1.387(7) . ?
C28 H28 0.9500 . ?
C29 C30 1.377(7) . ?
C29 H29 0.9500 . ?
C30 C32 1.399(6) . ?
C31 H31A 0.9800 . ?
C31 H31B 0.9800 . ?
C31 H31C 0.9800 . ?
C32 C33 1.374(6) . ?
C32 H32 0.9500 . ?
C34 C35 1.527(6) . ?
C34 H34 1.0000 . ?
C35 C36 1.495(6) . ?
C36 C37 1.390(6) . ?
C36 C41 1.390(6) . ?
C37 C38 1.376(6) . ?
C37 H37 0.9500 . ?
C38 C39 1.378(7) . ?
C38 H38 0.9500 . ?
C39 C40 1.383(7) . ?
C40 C41 1.381(7) . ?
C40 H40 0.9500 . ?
C41 H41 0.9500 . ?

loop_
_geom_hbond_atom_site_label_D
_geom_hbond_atom_site_label_H
_geom_hbond_atom_site_label_A
_geom_hbond_distance_DH
_geom_hbond_distance_HA
_geom_hbond_distance_DA
_geom_hbond_angle_DHA
_geom_hbond_site_symmetry_A
_geom_hbond_publ_flag
C5 H5 O1 0.95 2.55 3.376(6) 146.0 1_655 yes
C38 H38 O1 0.95 2.59 3.239(6) 126.0 3_646 yes
C40 H40 O3 0.95 2.59 3.323(6) 133.7 3_656 yes
N4 H4 N2 0.89(6) 2.27(6) 3.148(5) 170(5) 1_455 yes

loop_
_geom_torsion_atom_site_label_1
_geom_torsion_atom_site_label_2
_geom_torsion_atom_site_label_3
_geom_torsion_atom_site_label_4
_geom_torsion
_geom_torsion_site_symmetry_1
_geom_torsion_site_symmetry_2
_geom_torsion_site_symmetry_3
_geom_torsion_site_symmetry_4
_geom_torsion_publ_flag
C7 N1 N2 C9 -0.3(5) . . . . ?
C6 N1 N2 C9 -176.8(4) . . . . ?
C6 C1 C2 C3 -2.2(11) . . . . ?
C1 C2 C3 C4 1.2(12) . . . . ?
C2 C3 C4 C5 0.1(11) . . . . ?
C3 C4 C5 C6 -0.4(9) . . . . ?
C2 C1 C6 C5 1.8(9) . . . . ?
C2 C1 C6 N1 -177.7(6) . . . . ?
C4 C5 C6 C1 -0.5(8) . . . . ?
C4 C5 C6 N1 179.0(5) . . . . ?
N2 N1 C6 C1 -168.7(5) . . . . ?
C7 N1 C6 C1 15.4(7) . . . . ?
N2 N1 C6 C5 11.7(7) . . . . ?
C7 N1 C6 C5 -164.2(5) . . . . ?
N2 N1 C7 C8 1.0(5) . . . . ?
C6 N1 C7 C8 177.2(4) . . . . ?
N1 C7 C8 C9 -1.2(5) . . . . ?
N1 C7 C8 C16 -172.9(4) . . . . ?
N1 N2 C9 C8 -0.5(5) . . . . ?
N1 N2 C9 C10 173.9(4) . . . . ?
C7 C8 C9 N2 1.1(5) . . . . ?
C16 C8 C9 N2 172.5(4) . . . . ?
C7 C8 C9 C10 -172.9(4) . . . . ?
C16 C8 C9 C10 -1.5(8) . . . . ?
N2 C9 C10 C15 133.0(5) . . . . ?
C8 C9 C10 C15 -53.6(7) . . . . ?
N2 C9 C10 C11 -49.2(6) . . . . ?
C8 C9 C10 C11 124.3(5) . . . . ?
C15 C10 C11 C12 1.5(7) . . . . ?
C9 C10 C11 C12 -176.5(4) . . . . ?
C10 C11 C12 C13 -1.6(7) . . . . ?
C11 C12 C13 C14 1.0(9) . . . . ?
C12 C13 C14 C15 -0.4(9) . . . . ?
C13 C14 C15 C10 0.3(8) . . . . ?
C11 C10 C15 C14 -0.8(7) . . . . ?
C9 C10 C15 C14 177.1(5) . . . . ?
C7 C8 C16 C17 80.9(6) . . . . ?
C9 C8 C16 C17 -88.7(6) . . . . ?
C7 C8 C16 C34 -38.9(6) . . . . ?
C9 C8 C16 C34 151.5(5) . . . . ?
C24 N3 C17 C16 -121.6(4) . . . . ?
C25 N3 C17 C16 15.6(5) . . . . ?
C24 N3 C17 C18 3.5(5) . . . . ?
C25 N3 C17 C18 140.7(4) . . . . ?
C8 C16 C17 N3 -159.2(4) . . . . ?
C34 C16 C17 N3 -32.3(4) . . . . ?
C8 C16 C17 C18 84.7(5) . . . . ?
C34 C16 C17 C18 -148.5(4) . . . . ?
N3 C17 C18 C19 22.9(5) . . . . ?
C16 C17 C18 C19 139.1(4) . . . . ?
C17 C18 C19 C20 80.8(4) . . . . ?
C17 C18 C19 C24 -39.7(5) . . . . ?
C18 C19 C20 C21 -162.1(4) . . . . ?
C24 C19 C20 C21 -47.9(5) . . . . ?
C19 C20 C21 C22 57.6(5) . . . . ?
C20 C21 C22 C23 -61.3(5) . . . . ?
C21 C22 C23 C24 56.2(5) . . . . ?
C25 N3 C24 C23 75.6(5) . . . . ?
C17 N3 C24 C23 -152.3(4) . . . . ?
C25 N3 C24 C19 -160.2(3) . . . . ?
C17 N3 C24 C19 -28.1(5) . . . . ?
C22 C23 C24 N3 68.6(5) . . . . ?
C22 C23 C24 C19 -47.9(5) . . . . ?
C18 C19 C24 N3 41.4(4) . . . . ?
C20 C19 C24 N3 -79.3(4) . . . . ?
C18 C19 C24 C23 163.8(4) . . . . ?
C20 C19 C24 C23 43.1(5) . . . . ?
C24 N3 C25 C33 10.5(5) . . . . ?
C17 N3 C25 C33 -121.0(4) . . . . ?
C24 N3 C25 C26 -103.5(4) . . . . ?
C17 N3 C25 C26 125.0(4) . . . . ?
C24 N3 C25 C34 138.8(4) . . . . ?
C17 N3 C25 C34 7.3(4) . . . . ?
C27 N4 C26 O1 -178.6(4) . . . . ?
C27 N4 C26 C25 2.5(5) . . . . ?
N3 C25 C26 O1 -58.8(5) . . . . ?
C33 C25 C26 O1 178.3(4) . . . . ?
C34 C25 C26 O1 53.5(6) . . . . ?
N3 C25 C26 N4 120.2(4) . . . . ?
C33 C25 C26 N4 -2.7(4) . . . . ?
C34 C25 C26 N4 -127.5(4) . . . . ?
C26 N4 C27 C28 -179.4(5) . . . . ?
C26 N4 C27 C33 -1.2(5) . . . . ?
C33 C27 C28 C29 -2.5(7) . . . . ?
N4 C27 C28 C29 175.5(5) . . . . ?
C27 C28 C29 C30 1.4(7) . . . . ?
C31 O2 C30 C29 17.3(7) . . . . ?
C31 O2 C30 C32 -162.0(4) . . . . ?
C28 C29 C30 O2 -178.2(5) . . . . ?
C28 C29 C30 C32 1.1(7) . . . . ?
O2 C30 C32 C33 176.8(4) . . . . ?
C29 C30 C32 C33 -2.5(7) . . . . ?
C30 C32 C33 C27 1.5(6) . . . . ?
C30 C32 C33 C25 -174.2(4) . . . . ?
C28 C27 C33 C32 1.1(6) . . . . ?
N4 C27 C33 C32 -177.3(4) . . . . ?
C28 C27 C33 C25 177.6(4) . . . . ?
N4 C27 C33 C25 -0.7(5) . . . . ?
N3 C25 C33 C32 61.1(6) . . . . ?
C26 C25 C33 C32 178.0(4) . . . . ?
C34 C25 C33 C32 -60.5(6) . . . . ?
N3 C25 C33 C27 -114.8(4) . . . . ?
C26 C25 C33 C27 2.0(4) . . . . ?
C34 C25 C33 C27 123.5(4) . . . . ?
C8 C16 C34 C35 -73.9(5) . . . . ?
C17 C16 C34 C35 160.2(4) . . . . ?
C8 C16 C34 C25 162.7(4) . . . . ?
C17 C16 C34 C25 36.8(4) . . . . ?
N3 C25 C34 C16 -27.4(4) . . . . ?
C33 C25 C34 C16 100.9(4) . . . . ?
C26 C25 C34 C16 -142.5(4) . . . . ?
N3 C25 C34 C35 -149.4(3) . . . . ?
C33 C25 C34 C35 -21.1(5) . . . . ?
C26 C25 C34 C35 95.5(4) . . . . ?
C16 C34 C35 O3 -18.3(5) . . . . ?
C25 C34 C35 O3 99.4(4) . . . . ?
C16 C34 C35 C36 160.3(4) . . . . ?
C25 C34 C35 C36 -82.0(5) . . . . ?
O3 C35 C36 C37 0.1(6) . . . . ?
C34 C35 C36 C37 -178.5(4) . . . . ?
O3 C35 C36 C41 176.8(4) . . . . ?
C34 C35 C36 C41 -1.8(6) . . . . ?
C41 C36 C37 C38 0.1(7) . . . . ?
C35 C36 C37 C38 177.0(4) . . . . ?
C36 C37 C38 C39 -0.9(7) . . . . ?
C37 C38 C39 C40 0.9(7) . . . . ?
C37 C38 C39 N5 -177.4(4) . . . . ?
O4 N5 C39 C38 170.9(5) . . . . ?
O5 N5 C39 C38 -7.0(7) . . . . ?
O4 N5 C39 C40 -7.5(7) . . . . ?
O5 N5 C39 C40 174.7(5) . . . . ?
C38 C39 C40 C41 -0.2(7) . . . . ?
N5 C39 C40 C41 178.1(4) . . . . ?
C39 C40 C41 C36 -0.5(7) . . . . ?
C37 C36 C41 C40 0.6(7) . . . . ?
C35 C36 C41 C40 -176.1(4) . . . . ?
